data_2219316
loop_
_publ_author_name
'Corr\^ea, Rodrigo S.'
'Ribeiro, Leandro'
'Ellena, Javier'
'Est\'evez-Hern\'andez, Osvaldo'
'Duque, Julio'

_publ_section_title
;
 1-(<i>o</i>-Tolyl)thiourea
;
_journal_coeditor_code FB2105
_journal_issue 9
_journal_name_full 'Acta Crystallographica Section E'
_journal_page_first o1670
_journal_page_last o1671
_journal_paper_doi 10.1107/S1600536808024161
_journal_volume 64
_journal_year 2008
_chemical_formula_iupac 'C8 H10 N2 S'
_chemical_formula_moiety 'C8 H10 N2 S'
_chemical_formula_sum 'C8 H10 N2 S'
_chemical_formula_weight 166.25
_chemical_name_systematic
;
1-(<i>o</i>-Tolyl)thiourea
;
_space_group_IT_number 15
_symmetry_cell_setting monoclinic
_symmetry_space_group_name_Hall '-C 2yc'
_symmetry_space_group_name_H-M 'C 1 2/c 1'
_atom_sites_solution_hydrogens difmap
_atom_sites_solution_primary direct
_atom_sites_solution_secondary difmap
_audit_creation_method 'WinGX routine CIF_UPDATE'
_cell_angle_alpha 90
_cell_angle_beta 90.828(2)
_cell_angle_gamma 90
_cell_formula_units_Z 8
_cell_length_a 15.1323(3)
_cell_length_b 7.7965(2)
_cell_length_c 15.3222(4)
_cell_measurement_reflns_used 15611
_cell_measurement_temperature 294
_cell_measurement_theta_max 26.733
_cell_measurement_theta_min 2.91
_cell_volume 1807.51(8)
_computing_cell_refinement 'SCALEPACK (Otwinowski & Minor, 1997)'
_computing_data_collection 'COLLECT (Nonius, 2000)'
_computing_data_reduction 'DENZO (Otwinowski & Minor, 1997) and SCALEPACK'
_computing_molecular_graphics 'ORTEP-3 for Windows (Farrugia, 1997) and Mercury (Macrae <i>et al.</i>, 2006)'
_computing_publication_material 'WinGX (Farrugia, 1999)'
_computing_structure_refinement 'SHELXL97 (Sheldrick, 2008)'
_computing_structure_solution 'SHELXS97 (Sheldrick, 2008)'
_diffrn_measured_fraction_theta_full 0.993
_diffrn_measured_fraction_theta_max 0.993
_diffrn_measurement_device '95mm CCD camera on \k-goniostat'
_diffrn_measurement_device_type 'Nonius KappaCCD'
_diffrn_measurement_method '\f scans and \w scans winth \k offsets'
_diffrn_radiation_monochromator 'horizontally mounted graphite crystal'
_diffrn_radiation_source 'fine-focus sealed tube Enraf Nonius FR590'
_diffrn_radiation_type MoK\a
_diffrn_radiation_wavelength 0.71073
_diffrn_reflns_av_R_equivalents 0.0307
_diffrn_reflns_limit_h_max 18
_diffrn_reflns_limit_h_min -19
_diffrn_reflns_limit_k_max 9
_diffrn_reflns_limit_k_min -9
_diffrn_reflns_limit_l_max 19
_diffrn_reflns_limit_l_min -19
_diffrn_reflns_number 6748
_diffrn_reflns_theta_full 26.77
_diffrn_reflns_theta_max 26.77
_diffrn_reflns_theta_min 3.76
_exptl_absorpt_coefficient_mu 0.296
_exptl_absorpt_correction_T_max 0.991
_exptl_absorpt_correction_T_min 0.973
_exptl_absorpt_correction_type gaussian
_exptl_absorpt_process_details '(Coppens <i>et al.</i>,  1965)'
_exptl_crystal_colour colourless
_exptl_crystal_density_diffrn 1.222
_exptl_crystal_density_method 'not measured'
_exptl_crystal_description prism
_exptl_crystal_F_000 704
_exptl_crystal_size_max 0.311
_exptl_crystal_size_mid 0.223
_exptl_crystal_size_min 0.095
_refine_diff_density_max 0.189
_refine_diff_density_min -0.207
_refine_ls_extinction_method none
_refine_ls_goodness_of_fit_ref 1.028
_refine_ls_hydrogen_treatment constr
_refine_ls_matrix_type full
_refine_ls_number_constraints 40
_refine_ls_number_parameters 101
_refine_ls_number_reflns 1914
_refine_ls_number_restraints 0
_refine_ls_restrained_S_all 1.028
_refine_ls_R_factor_gt 0.0457
_refine_ls_shift/su_max 0
_refine_ls_structure_factor_coef Fsqd
_refine_ls_weighting_details 'calc w=1/[\s^2^(Fo^2^)+(0.0896P)^2^+0.2205P] where P=(Fo^2^+2Fc^2^)/3'
_refine_ls_weighting_scheme calc
_refine_ls_wR_factor_ref 0.1401
_reflns_number_gt 1438
_reflns_number_total 1914
_reflns_threshold_expression I>2\s(I)
_cod_data_source_file fb2105.cif
_cod_data_source_block I
_cod_original_cell_volume 1807.61(8)
_cod_original_sg_symbol_H-M 'C 2/c'
_cod_database_code 2219316
_cod_database_fobs_code 2219316

loop_
_symmetry_equiv_pos_as_xyz
'x, y, z'
'-x, y, -z+1/2'
'x+1/2, y+1/2, z'
'-x+1/2, y+1/2, -z+1/2'
'-x, -y, -z'
'x, -y, z-1/2'
'-x+1/2, -y+1/2, -z'
'x+1/2, -y+1/2, z-1/2'

loop_
_atom_site_type_symbol
_atom_site_label
_atom_site_fract_x
_atom_site_fract_y
_atom_site_fract_z
_atom_site_U_iso_or_equiv
_atom_site_adp_type
_atom_site_calc_flag
_atom_site_refinement_flags
_atom_site_occupancy
C C1 0.11314(11) 0.8287(2) 0.06714(12) 0.0577(5) Uani d . 1
C C2 0.15409(11) 0.6359(3) 0.18736(12) 0.0611(5) Uani d . 1
C C3 0.12742(14) 0.4692(3) 0.18788(14) 0.0740(6) Uani d . 1
C C4 0.11722(18) 0.3923(3) 0.27051(17) 0.0886(7) Uani d . 1
H H4 0.0995 0.2783 0.2737 0.106 Uiso calc R 1
C C5 0.13277(17) 0.4810(4) 0.34545(15) 0.0887(7) Uani d . 1
H H5 0.1256 0.4269 0.399 0.106 Uiso calc R 1
C C6 0.15879(16) 0.6486(4) 0.34321(15) 0.0884(7) Uani d . 1
H H6 0.1691 0.7089 0.3947 0.106 Uiso calc R 1
C C7 0.16938(15) 0.7262(3) 0.26419(14) 0.0769(6) Uani d . 1
H H7 0.187 0.8404 0.2618 0.092 Uiso calc R 1
C C8 0.1108(2) 0.3713(4) 0.10584(18) 0.1082(9) Uani d . 1
H H8A 0.0882 0.2598 0.1197 0.162 Uiso calc R 1
H H8B 0.1651 0.3594 0.0748 0.162 Uiso calc R 1
H H8C 0.0685 0.4317 0.0701 0.162 Uiso calc R 1
N N1 0.16917(10) 0.7203(2) 0.10564(10) 0.0665(5) Uani d . 1
H H1 0.218 0.6992 0.0797 0.08 Uiso calc R 1
N N2 0.03568(11) 0.8514(3) 0.10408(12) 0.0897(7) Uani d . 1
H H2A 0.0232 0.797 0.1512 0.108 Uiso calc R 1
H H2B -0.0023 0.9205 0.081 0.108 Uiso calc R 1
S S1 0.14045(3) 0.93276(6) -0.02514(3) 0.0663(2) Uani d . 1

loop_
_atom_site_aniso_label
_atom_site_aniso_U_11
_atom_site_aniso_U_22
_atom_site_aniso_U_33
_atom_site_aniso_U_12
_atom_site_aniso_U_13
_atom_site_aniso_U_23
C1 0.0496(9) 0.0631(10) 0.0607(10) 0.0091(8) 0.0069(8) 0.0058(8)
C2 0.0486(9) 0.0738(12) 0.0610(11) 0.0136(8) 0.0074(8) 0.0143(9)
C3 0.0718(13) 0.0793(14) 0.0711(13) 0.0099(11) 0.0082(10) 0.0043(10)
C4 0.0938(16) 0.0817(14) 0.0906(17) 0.0062(12) 0.0181(14) 0.0225(13)
C5 0.0963(16) 0.1078(18) 0.0624(13) 0.0242(15) 0.0148(11) 0.0210(13)
C6 0.0920(16) 0.1113(19) 0.0619(13) 0.0199(14) 0.0023(11) 0.0010(13)
C7 0.0741(13) 0.0871(14) 0.0696(13) 0.0052(11) 0.0053(10) 0.0012(11)
C8 0.130(2) 0.1022(18) 0.0930(18) -0.0140(18) 0.0182(17) -0.0160(16)
N1 0.0539(8) 0.0834(11) 0.0626(9) 0.0202(7) 0.0146(7) 0.0205(8)
N2 0.0616(10) 0.1243(16) 0.0838(12) 0.0374(10) 0.0250(9) 0.0451(12)
S1 0.0622(4) 0.0697(4) 0.0673(4) 0.0189(2) 0.0158(2) 0.0183(2)

loop_
_atom_type_symbol
_atom_type_description
_atom_type_scat_dispersion_real
_atom_type_scat_dispersion_imag
_atom_type_scat_source
C C 0.0033 0.0016 'International Tables Vol C Tables 4.2.6.8 and 6.1.1.4'
H H 0 0 'International Tables Vol C Tables 4.2.6.8 and 6.1.1.4'
N N 0.0061 0.0033 'International Tables Vol C Tables 4.2.6.8 and 6.1.1.4'
S S 0.1246 0.1234 'International Tables Vol C Tables 4.2.6.8 and 6.1.1.4'

loop_
_geom_angle_atom_site_label_1
_geom_angle_atom_site_label_2
_geom_angle_atom_site_label_3
_geom_angle
_geom_angle_publ_flag
N2 C1 N1 117.34(16) y
N2 C1 S1 121.63(14) y
N1 C1 S1 121.03(13) y
C3 C2 C7 121.68(19) ?
C3 C2 N1 119.57(19) ?
C7 C2 N1 118.73(19) ?
C2 C3 C4 116.6(2) ?
C2 C3 C8 122.1(2) ?
C4 C3 C8 121.4(2) ?
C5 C4 C3 121.5(2) ?
C5 C4 H4 119.3 ?
C3 C4 H4 119.3 ?
C4 C5 C6 120.9(2) ?
C4 C5 H5 119.6 ?
C6 C5 H5 119.6 ?
C7 C6 C5 119.0(2) ?
C7 C6 H6 120.5 ?
C5 C6 H6 120.5 ?
C6 C7 C2 120.5(2) ?
C6 C7 H7 119.8 ?
C2 C7 H7 119.8 ?
C3 C8 H8A 109.5 ?
C3 C8 H8B 109.5 ?
H8A C8 H8B 109.5 ?
C3 C8 H8C 109.5 ?
H8A C8 H8C 109.5 ?
H8B C8 H8C 109.5 ?
C1 N1 C2 124.75(15) ?
C1 N1 H1 117.6 ?
C2 N1 H1 117.6 ?
C1 N2 H2A 120 ?
C1 N2 H2B 120 ?
H2A N2 H2B 120 ?

loop_
_geom_bond_atom_site_label_1
_geom_bond_atom_site_label_2
_geom_bond_distance
_geom_bond_publ_flag
C1 N2 1.321(2) y
C1 N1 1.329(2) y
C1 S1 1.6868(18) y
C2 C3 1.361(3) ?
C2 C7 1.388(3) ?
C2 N1 1.435(2) y
C3 C4 1.411(3) ?
C3 C8 1.489(3) ?
C4 C5 1.358(4) ?
C4 H4 0.93 ?
C5 C6 1.365(4) ?
C5 H5 0.93 ?
C6 C7 1.365(3) ?
C6 H6 0.93 ?
C7 H7 0.93 ?
C8 H8A 0.96 ?
C8 H8B 0.96 ?
C8 H8C 0.96 ?
N1 H1 0.86 ?
N2 H2A 0.86 ?
N2 H2B 0.86 ?

loop_
_geom_hbond_atom_site_label_D
_geom_hbond_atom_site_label_H
_geom_hbond_atom_site_label_A
_geom_hbond_site_symmetry_A
_geom_hbond_distance_DH
_geom_hbond_distance_HA
_geom_hbond_distance_DA
_geom_hbond_angle_DHA
_geom_hbond_publ_flag
N1 H1 S1 7_565 0.86 2.53 3.368(2) 165 y
N2 H2B S1 5_575 0.86 2.52 3.362(2) 166 y

loop_
_geom_torsion_atom_site_label_1
_geom_torsion_atom_site_label_2
_geom_torsion_atom_site_label_3
_geom_torsion_atom_site_label_4
_geom_torsion
C7 C2 C3 C4 -0.8(3)
N1 C2 C3 C4 177.56(18)
C7 C2 C3 C8 180.0(2)
N1 C2 C3 C8 -1.7(3)
C2 C3 C4 C5 0.4(3)
C8 C3 C4 C5 179.6(3)
C3 C4 C5 C6 0.1(4)
C4 C5 C6 C7 -0.2(4)
C5 C6 C7 C2 -0.1(3)
C3 C2 C7 C6 0.7(3)
N1 C2 C7 C6 -177.68(18)
N2 C1 N1 C2 -4.6(3)
S1 C1 N1 C2 175.28(16)
C3 C2 N1 C1 101.4(2)
C7 C2 N1 C1 -80.2(3)

loop_
_cod_related_entry_id
_cod_related_entry_database
_cod_related_entry_code
1 ChemSpider 2067367
